data_7107858
loop_
_publ_author_name
'Nicholas G. White'
'Jonathan A. Kitchen'
'John A. Joule'
'Sally Brooker'

_publ_section_title
;
 Copper-induced N-N bond cleavage results in an octanuclear expanded-core
 grid-like complex
;
_journal_name_full Chem.Commun.
_journal_page_first 6229
_journal_paper_doi 10.1039/c2cc32018e
_journal_volume 48
_journal_year 2012
_chemical_formula_sum 'C34 H36 Cu4 N10 O11'
_chemical_formula_weight 1014.89
_chemical_name_systematic
;
?
;
_space_group_IT_number 61
_symmetry_cell_setting orthorhombic
_symmetry_space_group_name_Hall '-P 2ac 2ab'
_symmetry_space_group_name_H-M 'P b c a'
_atom_sites_solution_hydrogens geom
_atom_sites_solution_primary direct
_atom_sites_solution_secondary difmap
_audit_creation_method SHELXL-97
_cell_angle_alpha 90.00
_cell_angle_beta 90.00
_cell_angle_gamma 90.00
_cell_formula_units_Z 4
_cell_length_a 14.973(3)
_cell_length_b 12.682(2)
_cell_length_c 20.506(3)
_cell_measurement_reflns_used 1134
_cell_measurement_temperature 91(2)
_cell_measurement_theta_max 22.687
_cell_measurement_theta_min 2.327
_cell_volume 3893.8(11)
_computing_structure_refinement 'SHELXL-97 (Sheldrick, 1997)'
_computing_structure_solution 'SHELXS-97 (Sheldrick, 1990)'
_diffrn_ambient_temperature 91(2)
_diffrn_measured_fraction_theta_full 0.996
_diffrn_measured_fraction_theta_max 0.996
_diffrn_measurement_device_type 'Bruker Kappa Apex II area detector'
_diffrn_measurement_method '\f and \w scans'
_diffrn_radiation_monochromator graphite
_diffrn_radiation_source 'fine-focus sealed tube'
_diffrn_radiation_type MoK\a
_diffrn_radiation_wavelength 0.71073
_diffrn_reflns_av_R_equivalents 0.1370
_diffrn_reflns_av_sigmaI/netI 0.0992
_diffrn_reflns_limit_h_max 18
_diffrn_reflns_limit_h_min -18
_diffrn_reflns_limit_k_max 15
_diffrn_reflns_limit_k_min -15
_diffrn_reflns_limit_l_max 25
_diffrn_reflns_limit_l_min -24
_diffrn_reflns_number 22176
_diffrn_reflns_theta_full 26.42
_diffrn_reflns_theta_max 26.42
_diffrn_reflns_theta_min 2.41
_exptl_absorpt_coefficient_mu 2.228
_exptl_absorpt_correction_T_max 0.8247
_exptl_absorpt_correction_T_min 0.5827
_exptl_absorpt_correction_type multi-scan
_exptl_absorpt_process_details 'SCALE(Bruker, 2004)'
_exptl_crystal_colour Blue
_exptl_crystal_density_diffrn 1.731
_exptl_crystal_density_method 'not measured'
_exptl_crystal_description Block
_exptl_crystal_F_000 2056
_exptl_crystal_size_max 0.15
_exptl_crystal_size_mid 0.12
_exptl_crystal_size_min 0.09
_refine_diff_density_max 0.937
_refine_diff_density_min -0.678
_refine_diff_density_rms 0.157
_refine_ls_extinction_method none
_refine_ls_goodness_of_fit_ref 1.025
_refine_ls_hydrogen_treatment constr
_refine_ls_matrix_type full
_refine_ls_number_parameters 284
_refine_ls_number_reflns 3984
_refine_ls_number_restraints 0
_refine_ls_restrained_S_all 1.025
_refine_ls_R_factor_all 0.1108
_refine_ls_R_factor_gt 0.0676
_refine_ls_shift/su_max 0.001
_refine_ls_shift/su_mean 0.000
_refine_ls_structure_factor_coef Fsqd
_refine_ls_weighting_details 'calc w=1/[\s^2^(Fo^2^)+(0.0550P)^2^+18.2867P] where P=(Fo^2^+2Fc^2^)/3'
_refine_ls_weighting_scheme calc
_refine_ls_wR_factor_gt 0.1431
_refine_ls_wR_factor_ref 0.1674
_reflns_number_gt 2606
_reflns_number_total 3984
_reflns_threshold_expression >2sigma(I)
_cod_data_source_file c2cc32018e.txt
_cod_data_source_block jak569_orth
_cod_original_cell_volume 3893.7(12)
_cod_original_sg_symbol_H-M Pbca
_cod_database_code 7107858

loop_
_symmetry_equiv_pos_as_xyz
'x, y, z'
'-x+1/2, -y, z+1/2'
'-x, y+1/2, -z+1/2'
'x+1/2, -y+1/2, -z'
'-x, -y, -z'
'x-1/2, y, -z-1/2'
'x, -y-1/2, z-1/2'
'-x-1/2, y-1/2, z'

loop_
_atom_site_label
_atom_site_type_symbol
_atom_site_fract_x
_atom_site_fract_y
_atom_site_fract_z
_atom_site_U_iso_or_equiv
_atom_site_adp_type
_atom_site_occupancy
_atom_site_symmetry_multiplicity
_atom_site_calc_flag
_atom_site_refinement_flags
_atom_site_disorder_assembly
_atom_site_disorder_group
Cu1 Cu -0.17613(5) 1.04231(6) 0.52889(4) 0.0182(2) Uani 1 1 d . A .
Cu2 Cu -0.08361(6) 1.09318(7) 0.39445(4) 0.0189(2) Uani 1 1 d . A .
N1 N -0.0821(4) 1.1717(4) 0.3081(3) 0.0202(13) Uani 1 1 d . . .
N4 N -0.2781(4) 1.0605(4) 0.5934(2) 0.0180(12) Uani 1 1 d . . .
N2 N 0.0476(4) 1.0765(4) 0.3706(3) 0.0190(13) Uani 1 1 d . . .
N3 N -0.1234(4) 0.9720(4) 0.6092(3) 0.0195(12) Uani 1 1 d . . .
N5 N -0.1503(4) 0.9076(4) 0.7098(3) 0.0204(13) Uani 1 1 d . . .
C9 C -0.3319(4) 1.0194(5) 0.6999(3) 0.0196(15) Uani 1 1 d . . .
H9 H -0.3234 0.9850 0.7406 0.024 Uiso 1 1 calc R . .
C10 C -0.4096(5) 1.0757(5) 0.6874(3) 0.0234(16) Uani 1 1 d . . .
H10 H -0.4549 1.0806 0.7197 0.028 Uiso 1 1 calc R . .
C7 C -0.1811(5) 0.9612(5) 0.6580(3) 0.0180(14) Uani 1 1 d . . .
C8 C -0.2669(4) 1.0145(5) 0.6518(3) 0.0173(14) Uani 1 1 d . . .
C12 C -0.3527(5) 1.1170(5) 0.5824(3) 0.0226(16) Uani 1 1 d . . .
H12 H -0.3588 1.1531 0.5421 0.027 Uiso 1 1 calc R . .
C3 C -0.0664(5) 1.2647(6) 0.1862(3) 0.0287(18) Uani 1 1 d . . .
H3 H -0.0620 1.2959 0.1442 0.034 Uiso 1 1 calc R . .
C11 C -0.4206(5) 1.1246(6) 0.6274(4) 0.0255(17) Uani 1 1 d . . .
H11 H -0.4737 1.1624 0.6177 0.031 Uiso 1 1 calc R . .
C6 C 0.0661(4) 1.1133(5) 0.3110(3) 0.0178(14) Uani 1 1 d . . .
C4 C 0.0077(5) 1.2158(6) 0.2147(3) 0.0260(17) Uani 1 1 d . . .
H4 H 0.0638 1.2142 0.1930 0.031 Uiso 1 1 calc R . .
C2 C -0.1449(6) 1.2668(6) 0.2194(3) 0.0313(19) Uani 1 1 d . . .
H2 H -0.1955 1.3004 0.2007 0.038 Uiso 1 1 calc R . .
C5 C -0.0031(5) 1.1704(6) 0.2749(3) 0.0256(16) Uani 1 1 d . . .
C1 C -0.1515(5) 1.2204(6) 0.2801(3) 0.0267(17) Uani 1 1 d . . .
H1 H -0.2069 1.2231 0.3026 0.032 Uiso 1 1 calc R . .
O1 O -0.2718(3) 1.0293(4) 0.4625(2) 0.0281(12) Uani 1 1 d . . .
O2 O -0.2035(3) 1.0432(4) 0.3661(2) 0.0244(11) Uani 1 1 d . . .
C13 C -0.2706(5) 1.0207(6) 0.4004(3) 0.0221(15) Uani 1 1 d . . .
C14 C -0.3538(5) 0.9879(7) 0.3679(3) 0.0303(18) Uani 1 1 d . . .
H14A H -0.3484 0.9998 0.3208 0.045 Uiso 1 1 calc R . .
H14B H -0.4039 1.0293 0.3850 0.045 Uiso 1 1 calc R . .
H14C H -0.3645 0.9128 0.3762 0.045 Uiso 1 1 calc R . .
O4 O -0.0859(3) 1.2394(4) 0.4424(2) 0.0233(11) Uani 1 1 d . . .
O3 O -0.1390(3) 1.1998(4) 0.5414(2) 0.0253(11) Uani 1 1 d . . .
C16 C -0.0693(5) 1.3660(5) 0.5275(3) 0.0255(16) Uani 1 1 d . . .
H16A H -0.0851 1.3728 0.5737 0.038 Uiso 1 1 calc R . .
H16B H -0.0986 1.4222 0.5026 0.038 Uiso 1 1 calc R . .
H16C H -0.0044 1.3719 0.5225 0.038 Uiso 1 1 calc R . .
C15 C -0.1001(5) 1.2597(6) 0.5024(3) 0.0221(16) Uani 1 1 d . . .
O20 O -0.0828(3) 1.0008(4) 0.4696(2) 0.0189(10) Uani 1 1 d . . .
C20 C -0.0903(10) 0.8884(13) 0.4538(7) 0.032(4) Uani 0.50 1 d P A 1
H20A H -0.1146 0.8504 0.4915 0.038 Uiso 0.50 1 calc PR A 1
H20B H -0.0312 0.8603 0.4431 0.038 Uiso 0.50 1 calc PR A 1
H20C H -0.1303 0.8793 0.4164 0.038 Uiso 0.50 1 calc PR A 1
H20X H -0.0314 1.0026 0.4895 0.038 Uiso 0.50 1 d P B 2
O30 O -0.0958(8) 0.7942(9) 0.4336(7) 0.053(4) Uani 0.50 1 d P C 2
H30X H -0.0923 0.8576 0.4474 0.064 Uiso 0.50 1 d P D 2
C30 C -0.1840(11) 0.7870(12) 0.4178(10) 0.045(5) Uani 0.50 1 d P C 2
H30A H -0.2047 0.7146 0.4247 0.054 Uiso 0.50 1 calc PR C 2
H30B H -0.1922 0.8063 0.3719 0.054 Uiso 0.50 1 calc PR C 2
H30C H -0.2186 0.8351 0.4454 0.054 Uiso 0.50 1 calc PR C 2

loop_
_atom_site_aniso_label
_atom_site_aniso_U_11
_atom_site_aniso_U_22
_atom_site_aniso_U_33
_atom_site_aniso_U_23
_atom_site_aniso_U_13
_atom_site_aniso_U_12
Cu1 0.0185(5) 0.0227(4) 0.0135(4) 0.0008(3) -0.0007(3) 0.0016(4)
Cu2 0.0199(5) 0.0233(4) 0.0135(4) 0.0025(3) -0.0015(3) 0.0016(4)
N1 0.018(3) 0.018(3) 0.025(3) -0.002(2) 0.000(3) 0.000(2)
N4 0.020(3) 0.022(3) 0.013(3) -0.001(2) 0.000(2) 0.000(2)
N2 0.021(3) 0.023(3) 0.013(3) 0.005(2) -0.002(2) 0.006(2)
N3 0.020(3) 0.021(3) 0.017(3) 0.005(2) 0.003(2) 0.004(2)
N5 0.024(3) 0.022(3) 0.016(3) 0.001(2) 0.000(2) -0.004(3)
C9 0.019(4) 0.022(4) 0.018(3) 0.001(3) 0.003(3) -0.002(3)
C10 0.023(4) 0.020(4) 0.027(4) -0.003(3) 0.009(3) -0.004(3)
C7 0.023(4) 0.022(3) 0.009(3) -0.006(3) 0.000(3) -0.005(3)
C8 0.016(4) 0.022(3) 0.014(3) -0.004(3) 0.000(3) -0.004(3)
C12 0.023(4) 0.025(4) 0.020(3) -0.007(3) -0.002(3) 0.001(3)
C3 0.041(5) 0.032(4) 0.014(3) 0.003(3) -0.004(3) 0.011(4)
C11 0.012(4) 0.025(4) 0.039(4) -0.015(3) 0.002(3) 0.001(3)
C6 0.014(4) 0.022(3) 0.018(3) 0.002(3) -0.003(3) 0.004(3)
C4 0.026(4) 0.026(4) 0.025(4) 0.002(3) -0.001(3) -0.004(3)
C2 0.051(5) 0.020(4) 0.022(4) 0.004(3) -0.005(4) 0.011(4)
C5 0.028(4) 0.025(4) 0.024(4) 0.000(3) -0.007(3) 0.002(3)
C1 0.031(5) 0.028(4) 0.021(4) -0.003(3) -0.006(3) 0.006(3)
O1 0.016(3) 0.048(3) 0.020(3) 0.001(2) -0.003(2) -0.001(2)
O2 0.020(3) 0.035(3) 0.018(2) 0.006(2) -0.003(2) -0.001(2)
C13 0.018(4) 0.030(4) 0.019(3) 0.001(3) -0.006(3) -0.001(3)
C14 0.025(4) 0.052(5) 0.014(3) 0.005(3) -0.006(3) -0.003(4)
O4 0.030(3) 0.024(3) 0.016(2) 0.000(2) 0.006(2) -0.001(2)
O3 0.029(3) 0.031(3) 0.016(2) -0.004(2) 0.002(2) -0.005(2)
C16 0.036(5) 0.021(4) 0.019(3) 0.002(3) 0.002(3) 0.004(3)
C15 0.022(4) 0.025(4) 0.019(3) 0.005(3) -0.001(3) 0.007(3)
O20 0.015(2) 0.026(3) 0.016(2) 0.002(2) -0.0031(19) 0.001(2)
C20 0.029(9) 0.049(10) 0.018(7) -0.009(7) -0.007(7) 0.008(8)
O30 0.041(8) 0.031(7) 0.088(10) -0.034(7) -0.017(7) 0.008(6)
C30 0.035(11) 0.021(8) 0.080(13) 0.001(9) -0.011(10) -0.008(7)

loop_
_atom_type_symbol
_atom_type_description
_atom_type_scat_dispersion_real
_atom_type_scat_dispersion_imag
_atom_type_scat_source
C C 0.0033 0.0016 'International Tables Vol C Tables 4.2.6.8 and 6.1.1.4'
H H 0.0000 0.0000 'International Tables Vol C Tables 4.2.6.8 and 6.1.1.4'
N N 0.0061 0.0033 'International Tables Vol C Tables 4.2.6.8 and 6.1.1.4'
O O 0.0106 0.0060 'International Tables Vol C Tables 4.2.6.8 and 6.1.1.4'
Cu Cu 0.3201 1.2651 'International Tables Vol C Tables 4.2.6.8 and 6.1.1.4'

loop_
_geom_angle_atom_site_label_1
_geom_angle_atom_site_label_2
_geom_angle_atom_site_label_3
_geom_angle
_geom_angle_site_symmetry_1
_geom_angle_site_symmetry_3
_geom_angle_publ_flag
O20 Cu1 O1 93.89(19) . . y
O20 Cu1 N3 96.3(2) . . y
O1 Cu1 N3 143.2(2) . . y
O20 Cu1 N4 170.7(2) . . y
O1 Cu1 N4 85.1(2) . . y
N3 Cu1 N4 79.3(2) . . y
O20 Cu1 O3 98.36(19) . . y
O1 Cu1 O3 110.9(2) . . y
N3 Cu1 O3 102.5(2) . . y
N4 Cu1 O3 90.7(2) . . y
O20 Cu2 O2 92.58(19) . . y
O20 Cu2 N1 172.1(2) . . y
O2 Cu2 N1 85.0(2) . . y
O20 Cu2 N2 97.1(2) . . y
O2 Cu2 N2 140.1(2) . . y
N1 Cu2 N2 80.2(2) . . y
O20 Cu2 O4 99.30(18) . . y
O2 Cu2 O4 113.8(2) . . y
N1 Cu2 O4 88.57(19) . . y
N2 Cu2 O4 102.7(2) . . y
C1 N1 C5 117.7(6) . . ?
C1 N1 Cu2 126.2(5) . . ?
C5 N1 Cu2 116.0(4) . . ?
C8 N4 C12 119.0(6) . . ?
C8 N4 Cu1 115.9(4) . . ?
C12 N4 Cu1 125.1(4) . . ?
C6 N2 N3 105.3(5) . 5_576 ?
C6 N2 Cu2 112.6(4) . . ?
N3 N2 Cu2 141.4(4) 5_576 . ?
C7 N3 N2 105.5(5) . 5_576 ?
C7 N3 Cu1 113.8(5) . . ?
N2 N3 Cu1 140.5(4) 5_576 . ?
C7 N5 C6 99.7(5) . 5_576 ?
C8 C9 C10 118.7(6) . . ?
C8 C9 H9 120.7 . . ?
C10 C9 H9 120.7 . . ?
C11 C10 C9 119.5(6) . . ?
C11 C10 H10 120.2 . . ?
C9 C10 H10 120.2 . . ?
N3 C7 N5 115.1(6) . . ?
N3 C7 C8 117.3(6) . . ?
N5 C7 C8 127.4(6) . . ?
N4 C8 C9 121.8(6) . . ?
N4 C8 C7 113.0(6) . . ?
C9 C8 C7 125.2(6) . . ?
N4 C12 C11 122.5(7) . . ?
N4 C12 H12 118.7 . . ?
C11 C12 H12 118.7 . . ?
C2 C3 C4 119.0(7) . . ?
C2 C3 H3 120.5 . . ?
C4 C3 H3 120.5 . . ?
C12 C11 C10 118.4(7) . . ?
C12 C11 H11 120.8 . . ?
C10 C11 H11 120.8 . . ?
N2 C6 N5 114.4(6) . 5_576 ?
N2 C6 C5 119.2(6) . . ?
N5 C6 C5 126.5(6) 5_576 . ?
C5 C4 C3 117.9(7) . . ?
C5 C4 H4 121.0 . . ?
C3 C4 H4 121.0 . . ?
C3 C2 C1 120.4(7) . . ?
C3 C2 H2 119.8 . . ?
C1 C2 H2 119.8 . . ?
N1 C5 C4 123.1(7) . . ?
N1 C5 C6 111.5(6) . . ?
C4 C5 C6 125.4(7) . . ?
N1 C1 C2 121.8(7) . . ?
N1 C1 H1 119.1 . . ?
C2 C1 H1 119.1 . . ?
C13 O1 Cu1 132.9(5) . . ?
C13 O2 Cu2 129.0(4) . . ?
O2 C13 O1 123.2(6) . . ?
O2 C13 C14 119.1(6) . . ?
O1 C13 C14 117.6(6) . . ?
C13 C14 H14A 109.5 . . ?
C13 C14 H14B 109.5 . . ?
H14A C14 H14B 109.5 . . ?
C13 C14 H14C 109.5 . . ?
H14A C14 H14C 109.5 . . ?
H14B C14 H14C 109.5 . . ?
C15 O4 Cu2 129.3(4) . . ?
C15 O3 Cu1 128.9(4) . . ?
C15 C16 H16A 109.5 . . ?
C15 C16 H16B 109.5 . . ?
H16A C16 H16B 109.5 . . ?
C15 C16 H16C 109.5 . . ?
H16A C16 H16C 109.5 . . ?
H16B C16 H16C 109.5 . . ?
O3 C15 O4 125.0(7) . . ?
O3 C15 C16 117.8(6) . . ?
O4 C15 C16 117.2(6) . . ?
C20 O20 Cu1 110.4(7) . . ?
C20 O20 Cu2 114.4(6) . . ?
Cu1 O20 Cu2 109.5(2) . . ?
C20 O20 H20X 101.3 . . ?
Cu1 O20 H20X 109.7 . . ?
Cu2 O20 H20X 111.3 . . ?
O20 C20 H20A 109.5 . . ?
O20 C20 H20B 109.5 . . ?
H20A C20 H20B 109.5 . . ?
O20 C20 H20C 109.5 . . ?
H20A C20 H20C 109.5 . . ?
H20B C20 H20C 109.5 . . ?
O20 C20 H30X 174.2 . . ?
H20A C20 H30X 76.1 . . ?
H20B C20 H30X 69.4 . . ?
H20C C20 H30X 66.3 . . ?
C30 O30 H30X 101.6 . . ?
O30 C30 H30A 109.5 . . ?
O30 C30 H30B 109.5 . . ?
H30A C30 H30B 109.5 . . ?
O30 C30 H30C 109.5 . . ?
H30A C30 H30C 109.5 . . ?
H30B C30 H30C 109.5 . . ?

loop_
_geom_bond_atom_site_label_1
_geom_bond_atom_site_label_2
_geom_bond_distance
_geom_bond_site_symmetry_2
_geom_bond_publ_flag
Cu1 O20 1.926(5) . y
Cu1 O1 1.982(5) . y
Cu1 N3 2.032(5) . y
Cu1 N4 2.034(5) . y
Cu1 O3 2.089(5) . y
Cu2 O20 1.935(4) . y
Cu2 O2 1.990(5) . y
Cu2 N1 2.031(6) . y
Cu2 N2 2.035(6) . y
Cu2 O4 2.100(5) . y
N1 C1 1.339(9) . ?
N1 C5 1.365(9) . ?
N4 C8 1.341(8) . ?
N4 C12 1.347(9) . ?
N2 C6 1.336(8) . ?
N2 N3 1.357(8) 5_576 ?
N3 C7 1.330(8) . ?
N3 N2 1.357(8) 5_576 ?
N5 C7 1.343(8) . ?
N5 C6 1.357(8) 5_576 ?
C9 C8 1.387(9) . ?
C9 C10 1.389(10) . ?
C9 H9 0.9500 . ?
C10 C11 1.388(10) . ?
C10 H10 0.9500 . ?
C7 C8 1.457(9) . ?
C12 C11 1.376(10) . ?
C12 H12 0.9500 . ?
C3 C2 1.358(11) . ?
C3 C4 1.399(10) . ?
C3 H3 0.9500 . ?
C11 H11 0.9500 . ?
C6 N5 1.357(8) 5_576 ?
C6 C5 1.465(9) . ?
C4 C5 1.372(9) . ?
C4 H4 0.9500 . ?
C2 C1 1.381(9) . ?
C2 H2 0.9500 . ?
C1 H1 0.9500 . ?
O1 C13 1.279(8) . ?
O2 C13 1.259(8) . ?
C13 C14 1.473(9) . ?
C14 H14A 0.9800 . ?
C14 H14B 0.9800 . ?
C14 H14C 0.9800 . ?
O4 C15 1.274(8) . ?
O3 C15 1.247(8) . ?
C16 C15 1.515(10) . ?
C16 H16A 0.9800 . ?
C16 H16B 0.9800 . ?
C16 H16C 0.9800 . ?
O20 C20 1.466(16) . ?
O20 H20X 0.8722 . ?
C20 H20A 0.9800 . ?
C20 H20B 0.9800 . ?
C20 H20C 0.9800 . ?
C20 H30X 0.4133 . ?
O30 C30 1.364(18) . ?
O30 H30X 0.8539 . ?
C30 H30A 0.9800 . ?
C30 H30B 0.9800 . ?
C30 H30C 0.9800 . ?

loop_
_geom_hbond_atom_site_label_D
_geom_hbond_atom_site_label_H
_geom_hbond_atom_site_label_A
_geom_hbond_distance_DH
_geom_hbond_distance_HA
_geom_hbond_distance_DA
_geom_hbond_angle_DHA
_geom_hbond_site_symmetry_A
O30 H30X O20 0.85 1.88 2.729(12) 174.6 .
O20 H20X O20 0.87 1.91 2.777(9) 176.7 5_576

loop_
_geom_torsion_atom_site_label_1
_geom_torsion_atom_site_label_2
_geom_torsion_atom_site_label_3
_geom_torsion_atom_site_label_4
_geom_torsion
_geom_torsion_site_symmetry_1
_geom_torsion_site_symmetry_4
O20 Cu2 N1 C1 110.9(15) . .
O2 Cu2 N1 C1 38.7(6) . .
N2 Cu2 N1 C1 -178.5(6) . .
O4 Cu2 N1 C1 -75.3(6) . .
O20 Cu2 N1 C5 -66.3(17) . .
O2 Cu2 N1 C5 -138.5(5) . .
N2 Cu2 N1 C5 4.3(5) . .
O4 Cu2 N1 C5 107.5(5) . .
O20 Cu1 N4 C8 57.8(14) . .
O1 Cu1 N4 C8 141.8(5) . .
N3 Cu1 N4 C8 -4.7(5) . .
O3 Cu1 N4 C8 -107.3(5) . .
O20 Cu1 N4 C12 -124.3(12) . .
O1 Cu1 N4 C12 -40.4(6) . .
N3 Cu1 N4 C12 173.1(6) . .
O3 Cu1 N4 C12 70.5(5) . .
O20 Cu2 N2 C6 166.3(5) . .
O2 Cu2 N2 C6 63.7(6) . .
N1 Cu2 N2 C6 -6.2(5) . .
O4 Cu2 N2 C6 -92.5(5) . .
O20 Cu2 N2 N3 -1.9(7) . 5_576
O2 Cu2 N2 N3 -104.5(7) . 5_576
N1 Cu2 N2 N3 -174.3(7) . 5_576
O4 Cu2 N2 N3 99.4(7) . 5_576
O20 Cu1 N3 C7 -164.1(5) . .
O1 Cu1 N3 C7 -58.9(6) . .
N4 Cu1 N3 C7 7.6(5) . .
O3 Cu1 N3 C7 95.9(5) . .
O20 Cu1 N3 N2 9.5(7) . 5_576
O1 Cu1 N3 N2 114.7(7) . 5_576
N4 Cu1 N3 N2 -178.8(7) . 5_576
O3 Cu1 N3 N2 -90.6(7) . 5_576
C8 C9 C10 C11 0.5(10) . .
N2 N3 C7 N5 -0.8(8) 5_576 .
Cu1 N3 C7 N5 174.9(4) . .
N2 N3 C7 C8 174.8(5) 5_576 .
Cu1 N3 C7 C8 -9.4(7) . .
C6 N5 C7 N3 0.9(7) 5_576 .
C6 N5 C7 C8 -174.2(7) 5_576 .
C12 N4 C8 C9 3.1(10) . .
Cu1 N4 C8 C9 -179.0(5) . .
C12 N4 C8 C7 -176.7(6) . .
Cu1 N4 C8 C7 1.3(7) . .
C10 C9 C8 N4 -1.4(10) . .
C10 C9 C8 C7 178.3(6) . .
N3 C7 C8 N4 5.5(9) . .
N5 C7 C8 N4 -179.5(6) . .
N3 C7 C8 C9 -174.2(6) . .
N5 C7 C8 C9 0.7(11) . .
C8 N4 C12 C11 -3.8(10) . .
Cu1 N4 C12 C11 178.4(5) . .
N4 C12 C11 C10 2.8(10) . .
C9 C10 C11 C12 -1.1(10) . .
N3 N2 C6 N5 -0.2(8) 5_576 5_576
Cu2 N2 C6 N5 -172.5(4) . 5_576
N3 N2 C6 C5 179.8(6) 5_576 .
Cu2 N2 C6 C5 7.4(8) . .
C2 C3 C4 C5 1.1(11) . .
C4 C3 C2 C1 -0.7(11) . .
C1 N1 C5 C4 -0.4(10) . .
Cu2 N1 C5 C4 177.1(6) . .
C1 N1 C5 C6 -179.2(6) . .
Cu2 N1 C5 C6 -1.7(7) . .
C3 C4 C5 N1 -0.6(11) . .
C3 C4 C5 C6 178.0(7) . .
N2 C6 C5 N1 -3.9(9) . .
N5 C6 C5 N1 176.0(6) 5_576 .
N2 C6 C5 C4 177.3(7) . .
N5 C6 C5 C4 -2.7(12) 5_576 .
C5 N1 C1 C2 0.9(10) . .
Cu2 N1 C1 C2 -176.3(5) . .
C3 C2 C1 N1 -0.4(11) . .
O20 Cu1 O1 C13 -14.0(7) . .
N3 Cu1 O1 C13 -120.0(7) . .
N4 Cu1 O1 C13 175.3(7) . .
O3 Cu1 O1 C13 86.5(7) . .
O20 Cu2 O2 C13 38.8(6) . .
N1 Cu2 O2 C13 -148.7(6) . .
N2 Cu2 O2 C13 143.1(6) . .
O4 Cu2 O2 C13 -62.5(6) . .
Cu2 O2 C13 O1 1.4(11) . .
Cu2 O2 C13 C14 178.2(5) . .
Cu1 O1 C13 O2 -17.2(11) . .
Cu1 O1 C13 C14 166.0(5) . .
O20 Cu2 O4 C15 -11.9(6) . .
O2 Cu2 O4 C15 85.1(6) . .
N1 Cu2 O4 C15 169.0(6) . .
N2 Cu2 O4 C15 -111.4(6) . .
O20 Cu1 O3 C15 29.8(6) . .
O1 Cu1 O3 C15 -67.7(6) . .
N3 Cu1 O3 C15 128.2(6) . .
N4 Cu1 O3 C15 -152.6(6) . .
Cu1 O3 C15 O4 10.2(10) . .
Cu1 O3 C15 C16 -171.4(4) . .
Cu2 O4 C15 O3 -20.6(10) . .
Cu2 O4 C15 C16 161.0(5) . .
O1 Cu1 O20 C20 -70.6(7) . .
N3 Cu1 O20 C20 74.0(7) . .
N4 Cu1 O20 C20 12.6(15) . .
O3 Cu1 O20 C20 177.7(6) . .
O1 Cu1 O20 Cu2 56.2(3) . .
N3 Cu1 O20 Cu2 -159.2(2) . .
N4 Cu1 O20 Cu2 139.4(11) . .
O3 Cu1 O20 Cu2 -55.6(2) . .
O2 Cu2 O20 C20 59.5(7) . .
N1 Cu2 O20 C20 -12.2(18) . .
N2 Cu2 O20 C20 -81.7(7) . .
O4 Cu2 O20 C20 174.1(7) . .
O2 Cu2 O20 Cu1 -65.0(2) . .
N1 Cu2 O20 Cu1 -136.7(15) . .
N2 Cu2 O20 Cu1 153.8(2) . .
O4 Cu2 O20 Cu1 49.6(2) . .
